data_7704448
loop_
_publ_author_name
'Cui, Luxia'
'Ono, Toshikazu'
'Morita, Yoshitsugu'
'Hisaeda, Yoshio'

_publ_section_title
;
 Electrocatalytic reactivity of imine/oxime-type cobalt complex for direct
 perfluoroalkylation of indole and aniline derivatives.
;
_journal_issue 22
_journal_name_full 'Dalton transactions (Cambridge, England : 2003)'
_journal_page_first 7546
_journal_page_last 7551
_journal_paper_doi 10.1039/d0dt01377c
_journal_volume 49
_journal_year 2020
_chemical_formula_moiety 'C19 H12 F9 N'
_chemical_formula_sum 'C19 H12 F9 N'
_chemical_formula_weight 425.30
_space_group_crystal_system triclinic
_space_group_IT_number 2
_space_group_name_Hall '-P 1'
_space_group_name_H-M_alt 'P -1'
_atom_sites_solution_hydrogens geom
_atom_sites_solution_primary dual
_audit_creation_date 2019-11-01
_audit_creation_method
;
Olex2 1.2-ac3
(compiled 2017.02.24 svn.r3390 for Rigaku Oxford Diffraction, GUI svn.r5318)
;
_audit_update_record
;
2019-11-20 deposited with the CCDC.	2020-05-19 downloaded from the CCDC.
;
_cell_angle_alpha 89.774(11)
_cell_angle_beta 74.116(11)
_cell_angle_gamma 68.544(11)
_cell_formula_units_Z 2
_cell_length_a 8.7352(10)
_cell_length_b 9.9728(11)
_cell_length_c 11.1879(16)
_cell_measurement_reflns_used 1646
_cell_measurement_temperature 123
_cell_measurement_theta_max 25.2230
_cell_measurement_theta_min 2.6970
_cell_volume 867.4(2)
_computing_cell_refinement 'CrysAlisPro 1.171.39.32e (Rigaku OD, 2017)'
_computing_data_collection 'CrysAlisPro 1.171.39.32e (Rigaku OD, 2017)'
_computing_data_reduction 'CrysAlisPro 1.171.39.32e (Rigaku OD, 2017)'
_computing_molecular_graphics 'Olex2 (Dolomanov et al., 2009)'
_computing_publication_material 'Olex2 (Dolomanov et al., 2009)'
_computing_structure_refinement 'ShelXL (Sheldrick, 2015)'
_computing_structure_solution 'ShelXT (Sheldrick, 2015)'
_diffrn_ambient_temperature 123
_diffrn_detector 'CCD plate'
_diffrn_measured_fraction_theta_full 0.999
_diffrn_measured_fraction_theta_max 0.999
_diffrn_measurement_details
;
List of Runs (angles in degrees, time in seconds):

  # Type    Start    End  Width  t~exp~   \w     \q     \k     \f   Frames
#--------------------------------------------------------------------------
  1  \w    -74.00 119.00   1.00   62.50    --   30.00  54.00-180.00  193
  2  \w    -74.00 119.00   1.00   62.50    --   30.00  54.00   0.00  193
  3  \w     48.00  75.00   1.00   62.50    --   30.00  54.00   0.00   27
  4  \w    -74.00 109.00   1.00   62.50    --   30.00  54.00 -60.00  183
;
_diffrn_measurement_device 'two-circle diffractometer'
_diffrn_measurement_device_type 'XtaLAB Mini (JP)'
_diffrn_measurement_method '\w scans'
_diffrn_orient_matrix_type 'CrysAlisPro convention (1999,Acta A55,543-557)'
_diffrn_orient_matrix_UB_11 -0.0061039000
_diffrn_orient_matrix_UB_12 0.0011701000
_diffrn_orient_matrix_UB_13 -0.0619528000
_diffrn_orient_matrix_UB_21 0.0902377000
_diffrn_orient_matrix_UB_22 -0.0382604000
_diffrn_orient_matrix_UB_23 -0.0232609000
_diffrn_orient_matrix_UB_31 -0.0120093000
_diffrn_orient_matrix_UB_32 -0.0666550000
_diffrn_orient_matrix_UB_33 0.0040507000
_diffrn_radiation_monochromator graphite
_diffrn_radiation_probe x-ray
_diffrn_radiation_type MoK\a
_diffrn_radiation_wavelength 0.71073
_diffrn_reflns_av_R_equivalents 0.0488
_diffrn_reflns_av_unetI/netI 0.0609
_diffrn_reflns_Laue_measured_fraction_full 0.999
_diffrn_reflns_Laue_measured_fraction_max 0.999
_diffrn_reflns_limit_h_max 10
_diffrn_reflns_limit_h_min -9
_diffrn_reflns_limit_k_max 12
_diffrn_reflns_limit_k_min -11
_diffrn_reflns_limit_l_max 13
_diffrn_reflns_limit_l_min -13
_diffrn_reflns_number 8448
_diffrn_reflns_point_group_measured_fraction_full 0.999
_diffrn_reflns_point_group_measured_fraction_max 0.999
_diffrn_reflns_theta_full 25.242
_diffrn_reflns_theta_max 25.346
_diffrn_reflns_theta_min 2.620
_diffrn_source 'fine-focus sealed X-ray tube'
_diffrn_source_type 'Enhance (Mo) X-ray Source'
_exptl_absorpt_coefficient_mu 0.163
_exptl_absorpt_correction_T_max 1.00000
_exptl_absorpt_correction_T_min 0.94849
_exptl_absorpt_correction_type multi-scan
_exptl_absorpt_process_details
;
CrysAlisPro 1.171.39.32e (Rigaku Oxford Diffraction, 2017)
Empirical absorption correction using spherical harmonics,
 implemented in SCALE3 ABSPACK scaling algorithm.
;
_exptl_crystal_colour colourless
_exptl_crystal_colour_primary colourless
_exptl_crystal_density_diffrn 1.628
_exptl_crystal_description plate
_exptl_crystal_F_000 428
_exptl_crystal_size_max 0.25
_exptl_crystal_size_mid 0.1
_exptl_crystal_size_min 0.05
_refine_diff_density_max 0.216
_refine_diff_density_min -0.258
_refine_diff_density_rms 0.055
_refine_ls_extinction_method none
_refine_ls_goodness_of_fit_ref 1.073
_refine_ls_hydrogen_treatment constr
_refine_ls_matrix_type full
_refine_ls_number_parameters 263
_refine_ls_number_reflns 3179
_refine_ls_number_restraints 0
_refine_ls_restrained_S_all 1.073
_refine_ls_R_factor_all 0.0841
_refine_ls_R_factor_gt 0.0431
_refine_ls_shift/su_max 0.000
_refine_ls_shift/su_mean 0.000
_refine_ls_structure_factor_coef Fsqd
_refine_ls_weighting_details 'w=1/[\s^2^(Fo^2^)+(0.0500P)^2^+0.0130P] where P=(Fo^2^+2Fc^2^)/3'
_refine_ls_weighting_scheme calc
_refine_ls_wR_factor_gt 0.0998
_refine_ls_wR_factor_ref 0.1201
_reflns_Friedel_coverage 0.000
_reflns_number_gt 2080
_reflns_number_total 3179
_reflns_threshold_expression 'I > 2\s(I)'
_cod_data_source_file d0dt01377c2.cif
_cod_data_source_block ono064
_cod_depositor_comments 'Adding full bibliography for 7704447--7704448.cif.'
_cod_database_code 7704448
_shelx_shelxl_version_number 2017/1
_chemical_oxdiff_formula 'C H N F'
_chemical_oxdiff_usercomment 'cui meindole-Ph-C4F7 -150deg'
_shelx_space_group_comment
;
The symmetry employed for this shelxl refinement is uniquely defined
by the following loop, which should always be used as a source of
symmetry information in preference to the above space-group names.
They are only intended as comments.
;
_diffrn_oxdiff_ac3_digest_frames
;
01b102e1b35fc6c86c409ba75b231060db00596daaa
;
_reflns_odcompleteness_completeness 99.94
_reflns_odcompleteness_iscentric 1
_reflns_odcompleteness_theta 25.30
_olex2_refinement_description
;
1. Fixed Uiso
 At 1.2 times of:
  All C(H) groups
 At 1.5 times of:
  All C(H,H,H) groups
2.a Aromatic/amide H refined with riding coordinates:
 C4(H4), C5(H5), C6(H6), C7(H7), C11(H11), C12(H12), C13(H13), C14(H14),
 C15(H15)
2.b Idealised Me refined as rotating group:
 C9(H9A,H9B,H9C)
;
_olex2_submission_special_instructions 'No special instructions were received'
_oxdiff_exptl_absorpt_empirical_details
;
Empirical correction (ABSPACK) includes:
- Absorption correction using spherical harmonics
- Frame scaling
;
_oxdiff_exptl_absorpt_empirical_full_max 1.067
_oxdiff_exptl_absorpt_empirical_full_min 0.946

loop_
_space_group_symop_operation_xyz
'x, y, z'
'-x, -y, -z'

loop_
_atom_site_label
_atom_site_type_symbol
_atom_site_fract_x
_atom_site_fract_y
_atom_site_fract_z
_atom_site_U_iso_or_equiv
_atom_site_adp_type
_atom_site_occupancy
_atom_site_site_symmetry_order
_atom_site_calc_flag
_atom_site_refinement_flags_posn
_atom_site_refinement_flags_adp
_atom_site_refinement_flags_occupancy
_atom_site_disorder_assembly
_atom_site_disorder_group
F1 F 0.48333(19) 0.43221(15) 0.80250(14) 0.0295(4) Uani 1 1 d . . . . .
F2 F 0.73980(18) 0.26896(16) 0.71636(13) 0.0293(4) Uani 1 1 d . . . . .
F3 F 0.37459(19) 0.21116(17) 0.88889(14) 0.0335(4) Uani 1 1 d . . . . .
F4 F 0.6372(2) 0.05733(15) 0.80816(14) 0.0319(4) Uani 1 1 d . . . . .
F5 F 0.5542(2) 0.11556(19) 1.04740(15) 0.0443(5) Uani 1 1 d . . . . .
F6 F 0.4640(2) 0.34858(19) 1.03937(15) 0.0432(5) Uani 1 1 d . . . . .
F7 F 0.8796(2) 0.1000(2) 0.90412(18) 0.0543(5) Uani 1 1 d . . . . .
F8 F 0.7822(2) 0.3326(2) 0.93066(16) 0.0479(5) Uani 1 1 d . . . . .
F9 F 0.7709(3) 0.2113(2) 1.08907(17) 0.0630(6) Uani 1 1 d . . . . .
N1 N 0.3821(3) 0.2948(2) 0.4935(2) 0.0259(5) Uani 1 1 d . . . . .
C1 C 0.3739(3) 0.3510(3) 0.6076(2) 0.0217(6) Uani 1 1 d . . . . .
C2 C 0.5187(3) 0.2656(3) 0.6389(2) 0.0206(6) Uani 1 1 d . . . . .
C3 C 0.6191(3) 0.1488(3) 0.5417(2) 0.0217(6) Uani 1 1 d . . . . .
C4 C 0.7741(3) 0.0297(3) 0.5200(2) 0.0271(6) Uani 1 1 d . . . . .
H4 H 0.837797 0.011971 0.578854 0.032 Uiso 1 1 calc R . . . .
C5 C 0.8326(4) -0.0617(3) 0.4111(3) 0.0311(7) Uani 1 1 d . . . . .
H5 H 0.937409 -0.143523 0.395602 0.037 Uiso 1 1 calc R . . . .
C6 C 0.7413(4) -0.0366(3) 0.3236(3) 0.0334(7) Uani 1 1 d . . . . .
H6 H 0.785259 -0.101388 0.249393 0.040 Uiso 1 1 calc R . . . .
C7 C 0.5890(4) 0.0802(3) 0.3425(2) 0.0311(7) Uani 1 1 d . . . . .
H7 H 0.526715 0.097394 0.282709 0.037 Uiso 1 1 calc R . . . .
C8 C 0.5294(3) 0.1719(3) 0.4520(2) 0.0237(6) Uani 1 1 d . . . . .
C9 C 0.2570(4) 0.3516(3) 0.4243(3) 0.0363(7) Uani 1 1 d . . . . .
H9A H 0.308392 0.387709 0.348356 0.054 Uiso 1 1 calc GR . . . .
H9B H 0.155532 0.430967 0.476543 0.054 Uiso 1 1 calc GR . . . .
H9C H 0.222772 0.274312 0.401412 0.054 Uiso 1 1 calc GR . . . .
C10 C 0.2246(3) 0.4802(3) 0.6767(2) 0.0238(6) Uani 1 1 d . . . . .
C11 C 0.1015(4) 0.4663(3) 0.7795(3) 0.0330(7) Uani 1 1 d . . . . .
H11 H 0.113365 0.372982 0.805057 0.040 Uiso 1 1 calc R . . . .
C12 C -0.0370(4) 0.5856(3) 0.8447(3) 0.0370(7) Uani 1 1 d . . . . .
H12 H -0.120367 0.574469 0.914745 0.044 Uiso 1 1 calc R . . . .
C13 C -0.0553(4) 0.7217(3) 0.8087(3) 0.0327(7) Uani 1 1 d . . . . .
H13 H -0.151023 0.804449 0.853740 0.039 Uiso 1 1 calc R . . . .
C14 C 0.0661(4) 0.7369(3) 0.7071(3) 0.0333(7) Uani 1 1 d . . . . .
H14 H 0.053930 0.830585 0.682428 0.040 Uiso 1 1 calc R . . . .
C15 C 0.2045(4) 0.6179(3) 0.6411(3) 0.0287(7) Uani 1 1 d . . . . .
H15 H 0.286870 0.629673 0.570693 0.034 Uiso 1 1 calc R . . . .
C16 C 0.5680(3) 0.2932(3) 0.7497(2) 0.0230(6) Uani 1 1 d . . . . .
C17 C 0.5412(3) 0.1962(3) 0.8550(2) 0.0241(6) Uani 1 1 d . . . . .
C18 C 0.5800(4) 0.2211(3) 0.9778(2) 0.0282(6) Uani 1 1 d . . . . .
C19 C 0.7566(4) 0.2163(4) 0.9744(3) 0.0377(8) Uani 1 1 d . . . . .

loop_
_atom_site_aniso_label
_atom_site_aniso_U_11
_atom_site_aniso_U_22
_atom_site_aniso_U_33
_atom_site_aniso_U_23
_atom_site_aniso_U_13
_atom_site_aniso_U_12
F1 0.0353(9) 0.0212(9) 0.0332(9) -0.0016(7) -0.0150(7) -0.0085(7)
F2 0.0218(8) 0.0410(10) 0.0302(9) 0.0064(7) -0.0094(6) -0.0163(7)
F3 0.0285(9) 0.0494(10) 0.0318(9) 0.0090(8) -0.0111(7) -0.0235(8)
F4 0.0425(10) 0.0219(9) 0.0326(9) 0.0037(7) -0.0156(7) -0.0105(8)
F5 0.0640(13) 0.0614(12) 0.0329(9) 0.0227(9) -0.0254(9) -0.0443(10)
F6 0.0431(11) 0.0485(12) 0.0323(9) -0.0085(8) -0.0091(8) -0.0122(9)
F7 0.0324(10) 0.0583(13) 0.0665(13) 0.0089(11) -0.0218(9) -0.0056(10)
F8 0.0608(13) 0.0669(13) 0.0447(11) 0.0169(9) -0.0267(9) -0.0482(11)
F9 0.0744(14) 0.1090(17) 0.0425(11) 0.0287(11) -0.0403(10) -0.0595(13)
N1 0.0252(13) 0.0306(14) 0.0259(12) 0.0064(10) -0.0125(10) -0.0116(11)
C1 0.0215(14) 0.0228(15) 0.0238(14) 0.0063(11) -0.0079(11) -0.0111(12)
C2 0.0190(14) 0.0228(15) 0.0200(13) 0.0030(11) -0.0046(11) -0.0086(12)
C3 0.0206(14) 0.0234(15) 0.0239(14) 0.0064(12) -0.0061(11) -0.0119(12)
C4 0.0229(15) 0.0288(16) 0.0295(15) 0.0037(13) -0.0067(12) -0.0106(13)
C5 0.0243(15) 0.0302(16) 0.0342(16) -0.0037(13) 0.0008(12) -0.0120(13)
C6 0.0351(18) 0.0384(19) 0.0272(16) -0.0063(13) 0.0020(13) -0.0224(16)
C7 0.0366(18) 0.0415(18) 0.0252(15) 0.0056(13) -0.0091(13) -0.0262(15)
C8 0.0232(15) 0.0294(16) 0.0222(14) 0.0054(12) -0.0047(11) -0.0154(13)
C9 0.0337(17) 0.0441(19) 0.0380(17) 0.0092(15) -0.0229(14) -0.0135(15)
C10 0.0209(14) 0.0247(15) 0.0303(15) 0.0064(12) -0.0136(12) -0.0096(12)
C11 0.0266(16) 0.0216(16) 0.0445(18) 0.0080(13) -0.0048(13) -0.0062(13)
C12 0.0256(16) 0.0312(17) 0.0447(18) 0.0055(14) -0.0020(13) -0.0063(14)
C13 0.0238(16) 0.0245(16) 0.0476(18) -0.0002(14) -0.0152(13) -0.0032(13)
C14 0.0360(17) 0.0233(16) 0.0463(18) 0.0115(14) -0.0227(14) -0.0101(14)
C15 0.0293(16) 0.0282(16) 0.0340(16) 0.0106(13) -0.0133(13) -0.0141(14)
C16 0.0195(14) 0.0235(15) 0.0255(14) 0.0010(12) -0.0067(11) -0.0076(12)
C17 0.0228(15) 0.0261(16) 0.0255(14) 0.0008(12) -0.0071(11) -0.0116(13)
C18 0.0342(17) 0.0284(16) 0.0251(14) 0.0030(13) -0.0083(12) -0.0155(14)
C19 0.0408(19) 0.053(2) 0.0313(17) 0.0109(16) -0.0183(14) -0.0253(18)

loop_
_atom_type_symbol
_atom_type_description
_atom_type_scat_dispersion_real
_atom_type_scat_dispersion_imag
_atom_type_scat_source
C C 0.0033 0.0016 'International Tables Vol C Tables 4.2.6.8 and 6.1.1.4'
H H 0.0000 0.0000 'International Tables Vol C Tables 4.2.6.8 and 6.1.1.4'
F F 0.0171 0.0103 'International Tables Vol C Tables 4.2.6.8 and 6.1.1.4'
N N 0.0061 0.0033 'International Tables Vol C Tables 4.2.6.8 and 6.1.1.4'

loop_
_geom_angle_atom_site_label_1
_geom_angle_atom_site_label_2
_geom_angle_atom_site_label_3
_geom_angle
_geom_angle_site_symmetry_1
_geom_angle_site_symmetry_3
_geom_angle_publ_flag
C1 N1 C8 109.4(2) . . ?
C1 N1 C9 126.9(2) . . ?
C8 N1 C9 123.8(2) . . ?
N1 C1 C2 108.3(2) . . ?
N1 C1 C10 120.9(2) . . ?
C2 C1 C10 130.8(2) . . ?
C1 C2 C3 108.2(2) . . ?
C1 C2 C16 126.3(2) . . ?
C3 C2 C16 125.4(2) . . ?
C4 C3 C2 135.4(2) . . ?
C4 C3 C8 119.0(2) . . ?
C8 C3 C2 105.6(2) . . ?
C3 C4 H4 120.8 . . ?
C5 C4 C3 118.5(3) . . ?
C5 C4 H4 120.8 . . ?
C4 C5 H5 119.3 . . ?
C4 C5 C6 121.4(3) . . ?
C6 C5 H5 119.3 . . ?
C5 C6 H6 119.4 . . ?
C7 C6 C5 121.2(3) . . ?
C7 C6 H6 119.4 . . ?
C6 C7 H7 121.2 . . ?
C6 C7 C8 117.6(3) . . ?
C8 C7 H7 121.2 . . ?
N1 C8 C3 108.5(2) . . ?
N1 C8 C7 129.2(2) . . ?
C7 C8 C3 122.3(3) . . ?
N1 C9 H9A 109.5 . . ?
N1 C9 H9B 109.5 . . ?
N1 C9 H9C 109.5 . . ?
H9A C9 H9B 109.5 . . ?
H9A C9 H9C 109.5 . . ?
H9B C9 H9C 109.5 . . ?
C11 C10 C1 120.4(2) . . ?
C11 C10 C15 118.5(3) . . ?
C15 C10 C1 121.0(2) . . ?
C10 C11 H11 119.6 . . ?
C12 C11 C10 120.9(3) . . ?
C12 C11 H11 119.6 . . ?
C11 C12 H12 120.0 . . ?
C11 C12 C13 120.0(3) . . ?
C13 C12 H12 120.0 . . ?
C12 C13 H13 120.2 . . ?
C14 C13 C12 119.6(3) . . ?
C14 C13 H13 120.2 . . ?
C13 C14 H14 119.7 . . ?
C15 C14 C13 120.6(3) . . ?
C15 C14 H14 119.7 . . ?
C10 C15 H15 119.9 . . ?
C14 C15 C10 120.3(3) . . ?
C14 C15 H15 119.9 . . ?
F1 C16 F2 106.35(19) . . ?
F1 C16 C2 112.5(2) . . ?
F1 C16 C17 106.7(2) . . ?
F2 C16 C2 110.0(2) . . ?
F2 C16 C17 105.3(2) . . ?
C2 C16 C17 115.3(2) . . ?
F3 C17 C16 108.2(2) . . ?
F3 C17 C18 105.6(2) . . ?
F4 C17 F3 107.6(2) . . ?
F4 C17 C16 108.1(2) . . ?
F4 C17 C18 107.2(2) . . ?
C16 C17 C18 119.6(2) . . ?
F5 C18 C17 105.6(2) . . ?
F5 C18 C19 106.6(2) . . ?
F6 C18 F5 107.5(2) . . ?
F6 C18 C17 109.0(2) . . ?
F6 C18 C19 107.6(2) . . ?
C19 C18 C17 120.0(2) . . ?
F7 C19 F8 108.3(3) . . ?
F7 C19 C18 111.2(2) . . ?
F8 C19 C18 111.9(2) . . ?
F9 C19 F7 108.2(2) . . ?
F9 C19 F8 108.0(2) . . ?
F9 C19 C18 109.1(2) . . ?

loop_
_geom_bond_atom_site_label_1
_geom_bond_atom_site_label_2
_geom_bond_distance
_geom_bond_site_symmetry_2
_geom_bond_publ_flag
F1 C16 1.355(3) . ?
F2 C16 1.371(3) . ?
F3 C17 1.350(3) . ?
F4 C17 1.346(3) . ?
F5 C18 1.355(3) . ?
F6 C18 1.342(3) . ?
F7 C19 1.324(3) . ?
F8 C19 1.327(3) . ?
F9 C19 1.321(3) . ?
N1 C1 1.370(3) . ?
N1 C8 1.377(3) . ?
N1 C9 1.457(3) . ?
C1 C2 1.379(3) . ?
C1 C10 1.478(4) . ?
C2 C3 1.432(3) . ?
C2 C16 1.475(3) . ?
C3 C4 1.396(4) . ?
C3 C8 1.405(3) . ?
C4 H4 0.9500 . ?
C4 C5 1.379(4) . ?
C5 H5 0.9500 . ?
C5 C6 1.392(4) . ?
C6 H6 0.9500 . ?
C6 C7 1.373(4) . ?
C7 H7 0.9500 . ?
C7 C8 1.385(4) . ?
C9 H9A 0.9800 . ?
C9 H9B 0.9800 . ?
C9 H9C 0.9800 . ?
C10 C11 1.389(4) . ?
C10 C15 1.390(4) . ?
C11 H11 0.9500 . ?
C11 C12 1.372(4) . ?
C12 H12 0.9500 . ?
C12 C13 1.379(4) . ?
C13 H13 0.9500 . ?
C13 C14 1.377(4) . ?
C14 H14 0.9500 . ?
C14 C15 1.372(4) . ?
C15 H15 0.9500 . ?
C16 C17 1.544(3) . ?
C17 C18 1.544(4) . ?
C18 C19 1.516(4) . ?
